data_4333567
loop_
_publ_author_name
'Mohammad Reza Halvagar'
'Benjamin Neisen'
'William B. Tolman'

_publ_contact_author_email wtolman@umn.edu
_publ_contact_author_name 'William B. Tolman'
_publ_section_title
;
 Copper-, Palladium-, and Platinum-Containing Complexes of an Asymmetric
 Dinucleating Ligand
;
_journal_name_full 'Inorganic Chemistry'
_journal_page_first 793
_journal_page_last 799
_journal_paper_doi 10.1021/ic301914u
_journal_volume 52
_journal_year 2013
_chemical_compound_source Synthetic
_chemical_formula_moiety 'C28 H32 Cl2 Cu2 N2 O2'
_chemical_formula_sum 'C28 H32 Cl2 Cu2 N2 O2'
_chemical_formula_weight 682.58
_chemical_name_common LCu2Cl2
_space_group_IT_number 14
_symmetry_cell_setting monoclinic
_symmetry_Int_Tables_number 14
_symmetry_space_group_name_Hall '-P 2ybc'
_symmetry_space_group_name_H-M 'P 1 21/c 1'
_atom_sites_solution_hydrogens geom
_atom_sites_solution_primary direct
_atom_sites_solution_secondary difmap
_audit_creation_method SHELXL-97
_cell_angle_alpha 90.00
_cell_angle_beta 94.695(2)
_cell_angle_gamma 90.00
_cell_formula_units_Z 4
_cell_length_a 7.5013(9)
_cell_length_b 19.660(2)
_cell_length_c 18.285(2)
_cell_measurement_reflns_used 4274
_cell_measurement_temperature 95(2)
_cell_measurement_theta_max 24.11
_cell_measurement_theta_min 1.52
_cell_volume 2687.5(5)
_computing_cell_refinement 'SMART, Bruker'
_computing_data_collection 'SMART, Bruker'
_computing_data_reduction 'SMART, Bruker'
_computing_publication_material 'SMART, Bruker'
_computing_structure_refinement 'SHELXL-97 (Sheldrick, 1997)'
_computing_structure_solution 'SHELXS-97 (Sheldrick, 1990)'
_diffrn_ambient_temperature 95(2)
_diffrn_measured_fraction_theta_full 1.000
_diffrn_measured_fraction_theta_max 1.000
_diffrn_measurement_device_type 'Bruker SMART Platform, CCD'
_diffrn_measurement_method 'area detector, omega scans per phi'
_diffrn_radiation_monochromator graphite
_diffrn_radiation_probe x-ray
_diffrn_radiation_type MoK\a
_diffrn_radiation_wavelength 0.71073
_diffrn_reflns_av_R_equivalents 0.0618
_diffrn_reflns_av_sigmaI/netI 0.0881
_diffrn_reflns_limit_h_max 8
_diffrn_reflns_limit_h_min -8
_diffrn_reflns_limit_k_max 18
_diffrn_reflns_limit_k_min -22
_diffrn_reflns_limit_l_max 21
_diffrn_reflns_limit_l_min -10
_diffrn_reflns_number 10375
_diffrn_reflns_theta_full 24.11
_diffrn_reflns_theta_max 24.11
_diffrn_reflns_theta_min 1.52
_diffrn_source 'fine-focus sealed tube'
_diffrn_source_type Mo
_exptl_absorpt_coefficient_mu 1.822
_exptl_absorpt_correction_T_max 0.9307
_exptl_absorpt_correction_T_min 0.3932
_exptl_absorpt_correction_type multi-scan
_exptl_absorpt_process_details 'SADABS, R. Blessing, 1995'
_exptl_crystal_colour green
_exptl_crystal_density_diffrn 1.687
_exptl_crystal_description Needle
_exptl_crystal_F_000 1400
_exptl_crystal_recrystallization_method 'Et2O diffused into the solution of 6 in DMF/Methanol (1:2)'
_exptl_crystal_size_max 0.63
_exptl_crystal_size_mid 0.04
_exptl_crystal_size_min 0.04
_refine_diff_density_max 0.649
_refine_diff_density_min -0.564
_refine_diff_density_rms 0.141
_refine_ls_extinction_method none
_refine_ls_goodness_of_fit_ref 0.560
_refine_ls_hydrogen_treatment constr
_refine_ls_matrix_type full
_refine_ls_number_parameters 364
_refine_ls_number_reflns 4274
_refine_ls_number_restraints 0
_refine_ls_restrained_S_all 0.560
_refine_ls_R_factor_all 0.0874
_refine_ls_R_factor_gt 0.0468
_refine_ls_shift/su_max 0.000
_refine_ls_shift/su_mean 0.000
_refine_ls_structure_factor_coef Fsqd
_refine_ls_weighting_details 'calc w=1/[\s^2^(Fo^2^)+(0.1889P)^2^+66.5434P] where P=(Fo^2^+2Fc^2^)/3'
_refine_ls_weighting_scheme calc
_refine_ls_wR_factor_gt 0.1282
_refine_ls_wR_factor_ref 0.1940
_reflns_number_gt 2819
_reflns_number_total 4274
_reflns_threshold_expression >2sigma(I)
_cod_data_source_file ic301914u_si_002_3.cif
_cod_data_source_block 7
_cod_original_cell_volume 2687.6(5)
_cod_original_sg_symbol_H-M 'P 21/c'
_cod_database_code 4333567

loop_
_symmetry_equiv_pos_as_xyz
'x, y, z'
'-x, y+1/2, -z+1/2'
'-x, -y, -z'
'x, -y-1/2, z-1/2'

loop_
_atom_site_label
_atom_site_type_symbol
_atom_site_fract_x
_atom_site_fract_y
_atom_site_fract_z
_atom_site_U_iso_or_equiv
_atom_site_adp_type
_atom_site_occupancy
_atom_site_symmetry_multiplicity
_atom_site_calc_flag
_atom_site_refinement_flags
Cu1 Cu 0.53877(12) 0.39826(5) 0.63295(5) 0.0271(3) Uani 1 1 d .
Cu2 Cu 1.02402(12) 0.30586(5) 0.75376(5) 0.0252(3) Uani 1 1 d .
Cl1 Cl 0.6752(2) 0.33143(10) 0.71760(10) 0.0310(5) Uani 1 1 d .
Cl2 Cl 1.1315(2) 0.37323(10) 0.66884(10) 0.0307(5) Uani 1 1 d .
O1 O 0.3935(7) 0.3263(3) 0.4279(3) 0.0362(14) Uani 1 1 d .
O2 O 0.3492(8) 0.5807(3) 0.6941(3) 0.0476(16) Uani 1 1 d .
N4 N 1.1206(8) 0.3715(3) 0.8402(3) 0.0260(14) Uani 1 1 d .
N5 N 0.9507(9) 0.2415(3) 0.8366(4) 0.0322(16) Uani 1 1 d .
N6 N 1.0971(8) 0.2163(3) 0.7016(3) 0.0261(14) Uani 1 1 d .
N3 N 0.5255(8) 0.3355(3) 0.5467(3) 0.0268(14) Uani 1 1 d .
N1 N 0.3868(8) 0.4509(3) 0.5657(3) 0.0262(14) Uani 1 1 d .
N2 N 0.5310(8) 0.4856(3) 0.6895(3) 0.0303(15) Uani 1 1 d .
C1 C 1.0429(12) 0.3445(4) 0.9063(4) 0.0351(19) Uani 1 1 d .
H1A H 0.9181 0.3607 0.9073 0.042 Uiso 1 1 calc R
H1B H 1.1125 0.3615 0.9510 0.042 Uiso 1 1 calc R
C2 C 1.0462(11) 0.2685(4) 0.9056(4) 0.0324(18) Uani 1 1 d .
H2A H 1.1718 0.2526 0.9093 0.039 Uiso 1 1 calc R
H2B H 0.9884 0.2509 0.9485 0.039 Uiso 1 1 calc R
C3 C 1.0140(11) 0.1726(4) 0.8195(4) 0.0298(18) Uani 1 1 d .
H3A H 0.9420 0.1382 0.8435 0.036 Uiso 1 1 calc R
H3B H 1.1405 0.1673 0.8388 0.036 Uiso 1 1 calc R
C4 C 0.9973(11) 0.1617(4) 0.7379(4) 0.0321(19) Uani 1 1 d .
H4A H 1.0465 0.1166 0.7264 0.039 Uiso 1 1 calc R
H4B H 0.8696 0.1628 0.7193 0.039 Uiso 1 1 calc R
C5 C 1.2932(10) 0.2097(4) 0.7222(5) 0.0347(19) Uani 1 1 d .
H5A H 1.3160 0.2128 0.7756 0.052 Uiso 1 1 calc R
H5B H 1.3570 0.2464 0.6990 0.052 Uiso 1 1 calc R
H5C H 1.3354 0.1656 0.7054 0.052 Uiso 1 1 calc R
C6 C 1.0746(10) 0.2085(4) 0.6200(4) 0.0300(18) Uani 1 1 d .
H6A H 1.1309 0.1651 0.6070 0.036 Uiso 1 1 calc R
H6B H 1.1413 0.2457 0.5979 0.036 Uiso 1 1 calc R
C7 C 0.8853(10) 0.2092(4) 0.5856(4) 0.0275(17) Uani 1 1 d .
C8 C 0.7921(11) 0.2697(4) 0.5753(4) 0.0306(18) Uani 1 1 d .
H8 H 0.8511 0.3112 0.5888 0.037 Uiso 1 1 calc R
C9 C 0.6169(10) 0.2720(4) 0.5461(4) 0.0265(17) Uani 1 1 d .
C10 C 0.4210(10) 0.3556(4) 0.4874(4) 0.0306(18) Uani 1 1 d .
C11 C 0.3424(10) 0.4249(4) 0.4993(4) 0.0290(17) Uani 1 1 d .
C12 C 0.3313(10) 0.5116(4) 0.5865(5) 0.0323(19) Uani 1 1 d .
C13 C 0.4037(11) 0.5298(4) 0.6645(5) 0.0336(19) Uani 1 1 d .
C14 C 0.6280(10) 0.4950(4) 0.7583(4) 0.0284(17) Uani 1 1 d .
C15 C 0.8061(10) 0.4738(4) 0.7652(4) 0.0287(17) Uani 1 1 d .
H15 H 0.8598 0.4597 0.7224 0.034 Uiso 1 1 calc R
C16 C 0.9060(10) 0.4724(4) 0.8309(4) 0.0294(18) Uani 1 1 d .
C17 C 0.8324(11) 0.4970(4) 0.8937(4) 0.0337(19) Uani 1 1 d .
H17 H 0.8996 0.4963 0.9400 0.040 Uiso 1 1 calc R
C18 C 0.6596(13) 0.5222(4) 0.8867(5) 0.042(2) Uani 1 1 d .
H18 H 0.6109 0.5410 0.9286 0.051 Uiso 1 1 calc R
C19 C 0.5566(11) 0.5208(4) 0.8213(5) 0.0343(19) Uani 1 1 d .
H19 H 0.4372 0.5373 0.8186 0.041 Uiso 1 1 calc R
C20 C 1.0968(10) 0.4474(4) 0.8353(4) 0.0295(18) Uani 1 1 d .
H20A H 1.1530 0.4637 0.7914 0.035 Uiso 1 1 calc R
H20B H 1.1625 0.4682 0.8788 0.035 Uiso 1 1 calc R
C21 C 0.2249(11) 0.5512(4) 0.5391(5) 0.035(2) Uani 1 1 d .
H21 H 0.1841 0.5945 0.5537 0.042 Uiso 1 1 calc R
C22 C 0.1785(10) 0.5260(4) 0.4687(5) 0.035(2) Uani 1 1 d .
H22 H 0.1073 0.5528 0.4343 0.042 Uiso 1 1 calc R
C23 C 0.2357(10) 0.4622(4) 0.4488(5) 0.0342(19) Uani 1 1 d .
H23 H 0.2023 0.4444 0.4013 0.041 Uiso 1 1 calc R
C24 C 0.5355(11) 0.2115(4) 0.5223(4) 0.0308(18) Uani 1 1 d .
H24 H 0.4152 0.2118 0.5016 0.037 Uiso 1 1 calc R
C25 C 0.6291(11) 0.1512(4) 0.5288(5) 0.036(2) Uani 1 1 d .
H25 H 0.5741 0.1105 0.5103 0.043 Uiso 1 1 calc R
C26 C 0.8000(10) 0.1489(4) 0.5613(4) 0.0278(17) Uani 1 1 d .
H26 H 0.8605 0.1065 0.5674 0.033 Uiso 1 1 calc R
C27 C 0.7562(11) 0.2396(5) 0.8477(5) 0.043(2) Uani 1 1 d .
H27A H 0.6902 0.2210 0.8037 0.064 Uiso 1 1 calc R
H27B H 0.7138 0.2858 0.8566 0.064 Uiso 1 1 calc R
H27C H 0.7366 0.2108 0.8900 0.064 Uiso 1 1 calc R
C28 C 1.3170(10) 0.3605(4) 0.8456(5) 0.0337(19) Uani 1 1 d .
H28A H 1.3729 0.3869 0.8868 0.050 Uiso 1 1 calc R
H28B H 1.3651 0.3753 0.7999 0.050 Uiso 1 1 calc R
H28C H 1.3426 0.3121 0.8535 0.050 Uiso 1 1 calc R

loop_
_atom_site_aniso_label
_atom_site_aniso_U_11
_atom_site_aniso_U_22
_atom_site_aniso_U_33
_atom_site_aniso_U_23
_atom_site_aniso_U_13
_atom_site_aniso_U_12
Cu1 0.0303(5) 0.0229(5) 0.0274(5) 0.0015(4) -0.0025(4) 0.0036(4)
Cu2 0.0269(5) 0.0231(5) 0.0255(5) 0.0032(4) 0.0021(4) -0.0022(4)
Cl1 0.0308(10) 0.0306(11) 0.0310(10) 0.0038(8) -0.0015(8) 0.0029(8)
Cl2 0.0316(10) 0.0300(11) 0.0304(10) 0.0071(8) 0.0027(8) -0.0037(8)
O1 0.037(3) 0.037(3) 0.033(3) -0.004(3) -0.009(2) 0.006(3)
O2 0.050(4) 0.039(4) 0.052(4) -0.006(3) -0.003(3) 0.023(3)
N4 0.027(3) 0.026(4) 0.025(3) 0.004(3) -0.003(3) 0.003(3)
N5 0.030(4) 0.033(4) 0.033(4) 0.007(3) 0.001(3) -0.002(3)
N6 0.019(3) 0.031(4) 0.027(3) 0.002(3) -0.001(2) -0.001(3)
N3 0.024(3) 0.027(4) 0.029(3) 0.005(3) -0.001(3) 0.002(3)
N1 0.029(3) 0.023(4) 0.027(3) -0.002(3) 0.001(3) -0.004(3)
N2 0.027(3) 0.035(4) 0.029(3) -0.001(3) 0.001(3) 0.005(3)
C1 0.042(5) 0.041(5) 0.022(4) 0.008(4) 0.001(3) -0.002(4)
C2 0.040(5) 0.029(5) 0.028(4) 0.005(4) 0.000(3) 0.001(4)
C3 0.041(5) 0.016(4) 0.030(4) 0.007(3) -0.008(3) -0.004(3)
C4 0.038(5) 0.023(4) 0.035(5) -0.001(3) -0.002(4) -0.004(3)
C5 0.027(4) 0.030(5) 0.046(5) 0.000(4) -0.003(4) -0.002(3)
C6 0.030(4) 0.027(4) 0.033(4) -0.003(3) 0.008(3) 0.008(3)
C7 0.031(4) 0.034(5) 0.018(4) 0.000(3) 0.006(3) 0.000(3)
C8 0.046(5) 0.023(4) 0.024(4) -0.001(3) 0.010(3) 0.001(4)
C9 0.030(4) 0.028(4) 0.021(4) 0.002(3) -0.004(3) 0.006(3)
C10 0.029(4) 0.030(5) 0.032(4) 0.001(4) -0.001(3) -0.001(3)
C11 0.025(4) 0.030(4) 0.031(4) 0.008(4) -0.001(3) 0.003(3)
C12 0.027(4) 0.029(5) 0.040(5) 0.006(4) -0.002(3) 0.004(3)
C13 0.030(4) 0.029(5) 0.041(5) 0.006(4) 0.000(4) 0.005(4)
C14 0.026(4) 0.024(4) 0.035(4) 0.001(3) -0.001(3) 0.002(3)
C15 0.034(4) 0.022(4) 0.031(4) -0.004(3) 0.003(3) 0.003(3)
C16 0.030(4) 0.021(4) 0.036(4) 0.000(3) -0.006(3) -0.003(3)
C17 0.042(5) 0.028(4) 0.030(4) -0.008(4) -0.004(4) 0.004(4)
C18 0.054(6) 0.036(5) 0.037(5) -0.019(4) 0.006(4) 0.007(4)
C19 0.026(4) 0.031(5) 0.045(5) -0.003(4) 0.002(4) 0.002(3)
C20 0.030(4) 0.024(4) 0.033(4) -0.005(3) -0.003(3) -0.009(3)
C21 0.029(4) 0.024(4) 0.052(5) 0.007(4) -0.001(4) 0.005(3)
C22 0.022(4) 0.041(5) 0.041(5) 0.010(4) -0.002(3) 0.000(4)
C23 0.031(4) 0.036(5) 0.034(4) 0.005(4) -0.006(3) -0.003(4)
C24 0.036(4) 0.027(4) 0.029(4) -0.005(3) -0.006(3) -0.002(3)
C25 0.042(5) 0.025(5) 0.038(5) 0.003(4) -0.003(4) -0.008(4)
C26 0.036(4) 0.022(4) 0.025(4) 0.005(3) 0.005(3) 0.006(3)
C27 0.031(5) 0.055(6) 0.043(5) 0.022(5) 0.006(4) 0.001(4)
C28 0.022(4) 0.029(5) 0.048(5) -0.002(4) -0.008(3) 0.001(3)

loop_
_atom_type_symbol
_atom_type_description
_atom_type_scat_dispersion_real
_atom_type_scat_dispersion_imag
_atom_type_scat_source
C C 0.0033 0.0016 'International Tables Vol C Tables 4.2.6.8 and 6.1.1.4'
H H 0.0000 0.0000 'International Tables Vol C Tables 4.2.6.8 and 6.1.1.4'
N N 0.0061 0.0033 'International Tables Vol C Tables 4.2.6.8 and 6.1.1.4'
O O 0.0106 0.0060 'International Tables Vol C Tables 4.2.6.8 and 6.1.1.4'
Cl Cl 0.1484 0.1585 'International Tables Vol C Tables 4.2.6.8 and 6.1.1.4'
Cu Cu 0.3201 1.2651 'International Tables Vol C Tables 4.2.6.8 and 6.1.1.4'

loop_
_geom_angle_atom_site_label_1
_geom_angle_atom_site_label_2
_geom_angle_atom_site_label_3
_geom_angle
N1 Cu1 N2 80.0(3)
N1 Cu1 N3 80.7(3)
N2 Cu1 N3 158.9(3)
N1 Cu1 Cl1 170.9(2)
N2 Cu1 Cl1 100.29(19)
N3 Cu1 Cl1 100.09(18)
N1 Cu1 Cu2 162.45(19)
N2 Cu1 Cu2 98.60(18)
N3 Cu1 Cu2 97.14(17)
Cl1 Cu1 Cu2 26.62(5)
N5 Cu2 N6 85.1(3)
N5 Cu2 N4 85.5(3)
N6 Cu2 N4 139.8(2)
N5 Cu2 Cl2 174.23(19)
N6 Cu2 Cl2 93.39(18)
N4 Cu2 Cl2 92.08(18)
N5 Cu2 Cl1 89.02(19)
N6 Cu2 Cl1 109.27(17)
N4 Cu2 Cl1 109.57(17)
Cl2 Cu2 Cl1 96.72(7)
N5 Cu2 Cu1 110.65(18)
N6 Cu2 Cu1 110.37(16)
N4 Cu2 Cu1 109.54(16)
Cl2 Cu2 Cu1 75.10(5)
Cl1 Cu2 Cu1 21.63(4)
Cu1 Cl1 Cu2 131.75(9)
C20 N4 C1 110.5(6)
C20 N4 C28 105.1(6)
C1 N4 C28 110.4(6)
C20 N4 Cu2 121.8(4)
C1 N4 Cu2 104.9(5)
C28 N4 Cu2 103.7(5)
C3 N5 C2 111.4(6)
C3 N5 C27 109.9(7)
C2 N5 C27 107.6(7)
C3 N5 Cu2 107.1(5)
C2 N5 Cu2 105.1(5)
C27 N5 Cu2 115.7(5)
C4 N6 C6 110.6(6)
C4 N6 C5 110.2(6)
C6 N6 C5 105.7(6)
C4 N6 Cu2 104.0(5)
C6 N6 Cu2 121.8(5)
C5 N6 Cu2 104.3(5)
C10 N3 C9 120.1(6)
C10 N3 Cu1 116.3(5)
C9 N3 Cu1 123.6(5)
C11 N1 C12 123.0(7)
C11 N1 Cu1 117.9(5)
C12 N1 Cu1 119.1(5)
C13 N2 C14 121.2(7)
C13 N2 Cu1 115.3(5)
C14 N2 Cu1 122.4(5)
N4 C1 C2 110.0(7)
N4 C1 H1A 109.7
C2 C1 H1A 109.7
N4 C1 H1B 109.7
C2 C1 H1B 109.7
H1A C1 H1B 108.2
N5 C2 C1 110.9(6)
N5 C2 H2A 109.5
C1 C2 H2A 109.5
N5 C2 H2B 109.5
C1 C2 H2B 109.5
H2A C2 H2B 108.1
N5 C3 C4 109.8(6)
N5 C3 H3A 109.7
C4 C3 H3A 109.7
N5 C3 H3B 109.7
C4 C3 H3B 109.7
H3A C3 H3B 108.2
N6 C4 C3 109.6(6)
N6 C4 H4A 109.8
C3 C4 H4A 109.8
N6 C4 H4B 109.8
C3 C4 H4B 109.8
H4A C4 H4B 108.2
N6 C5 H5A 109.5
N6 C5 H5B 109.5
H5A C5 H5B 109.5
N6 C5 H5C 109.5
H5A C5 H5C 109.5
H5B C5 H5C 109.5
N6 C6 C7 116.2(6)
N6 C6 H6A 108.2
C7 C6 H6A 108.2
N6 C6 H6B 108.2
C7 C6 H6B 108.2
H6A C6 H6B 107.4
C8 C7 C26 118.1(7)
C8 C7 C6 120.9(7)
C26 C7 C6 121.0(7)
C9 C8 C7 122.4(8)
C9 C8 H8 118.8
C7 C8 H8 118.8
C8 C9 C24 118.2(7)
C8 C9 N3 118.1(7)
C24 C9 N3 123.5(7)
O1 C10 N3 128.2(8)
O1 C10 C11 120.7(7)
N3 C10 C11 111.0(7)
N1 C11 C23 119.4(7)
N1 C11 C10 114.0(6)
C23 C11 C10 126.5(7)
N1 C12 C21 120.6(8)
N1 C12 C13 112.5(7)
C21 C12 C13 126.9(8)
O2 C13 N2 129.2(8)
O2 C13 C12 120.0(7)
N2 C13 C12 110.8(7)
C15 C14 C19 117.4(7)
C15 C14 N2 117.4(7)
C19 C14 N2 125.1(7)
C16 C15 C14 122.6(8)
C16 C15 H15 118.7
C14 C15 H15 118.7
C15 C16 C17 119.4(7)
C15 C16 C20 120.3(7)
C17 C16 C20 120.3(7)
C18 C17 C16 118.5(7)
C18 C17 H17 120.7
C16 C17 H17 120.7
C17 C18 C19 122.0(8)
C17 C18 H18 119.0
C19 C18 H18 119.0
C18 C19 C14 119.8(8)
C18 C19 H19 120.1
C14 C19 H19 120.1
N4 C20 C16 115.7(6)
N4 C20 H20A 108.3
C16 C20 H20A 108.3
N4 C20 H20B 108.3
C16 C20 H20B 108.3
H20A C20 H20B 107.4
C12 C21 C22 117.9(8)
C12 C21 H21 121.0
C22 C21 H21 121.0
C23 C22 C21 120.3(8)
C23 C22 H22 119.8
C21 C22 H22 119.8
C11 C23 C22 118.7(8)
C11 C23 H23 120.6
C22 C23 H23 120.6
C25 C24 C9 120.1(7)
C25 C24 H24 119.9
C9 C24 H24 119.9
C26 C25 C24 121.2(8)
C26 C25 H25 119.4
C24 C25 H25 119.4
C25 C26 C7 119.7(7)
C25 C26 H26 120.1
C7 C26 H26 120.1
N5 C27 H27A 109.5
N5 C27 H27B 109.5
H27A C27 H27B 109.5
N5 C27 H27C 109.5
H27A C27 H27C 109.5
H27B C27 H27C 109.5
N4 C28 H28A 109.5
N4 C28 H28B 109.5
H28A C28 H28B 109.5
N4 C28 H28C 109.5
H28A C28 H28C 109.5
H28B C28 H28C 109.5

loop_
_geom_bond_atom_site_label_1
_geom_bond_atom_site_label_2
_geom_bond_distance
Cu1 N1 1.911(6)
Cu1 N2 2.007(7)
Cu1 N3 1.999(6)
Cu1 Cl1 2.216(2)
Cu1 Cu2 4.4847(13)
Cu2 N5 2.082(7)
Cu2 N6 2.097(7)
Cu2 N4 2.122(6)
Cu2 Cl2 2.241(2)
Cu2 Cl1 2.693(2)
O1 C10 1.234(9)
O2 C13 1.226(10)
N4 C20 1.503(10)
N4 C1 1.482(10)
N4 C28 1.484(9)
N5 C3 1.477(10)
N5 C2 1.495(10)
N5 C27 1.490(10)
N6 C4 1.495(10)
N6 C6 1.495(10)
N6 C5 1.494(10)
N3 C10 1.345(10)
N3 C9 1.423(10)
N1 C11 1.336(10)
N1 C12 1.329(10)
N2 C13 1.343(10)
N2 C14 1.414(10)
C1 C2 1.494(12)
C1 H1A 0.9900
C1 H1B 0.9900
C2 H2A 0.9900
C2 H2B 0.9900
C3 C4 1.503(11)
C3 H3A 0.9900
C3 H3B 0.9900
C4 H4A 0.9900
C4 H4B 0.9900
C5 H5A 0.9800
C5 H5B 0.9800
C5 H5C 0.9800
C6 C7 1.506(11)
C6 H6A 0.9900
C6 H6B 0.9900
C7 C8 1.385(11)
C7 C26 1.403(11)
C8 C9 1.378(11)
C8 H8 0.9500
C9 C24 1.391(11)
C10 C11 1.507(11)
C11 C23 1.382(11)
C12 C21 1.372(11)
C12 C13 1.526(12)
C14 C15 1.396(11)
C14 C19 1.404(11)
C15 C16 1.363(11)
C15 H15 0.9500
C16 C17 1.399(11)
C16 C20 1.510(11)
C17 C18 1.384(12)
C17 H17 0.9500
C18 C19 1.370(12)
C18 H18 0.9500
C19 H19 0.9500
C20 H20A 0.9900
C20 H20B 0.9900
C21 C22 1.397(12)
C21 H21 0.9500
C22 C23 1.384(12)
C22 H22 0.9500
C23 H23 0.9500
C24 C25 1.379(12)
C24 H24 0.9500
C25 C26 1.369(11)
C25 H25 0.9500
C26 H26 0.9500
C27 H27A 0.9800
C27 H27B 0.9800
C27 H27C 0.9800
C28 H28A 0.9800
C28 H28B 0.9800
C28 H28C 0.9800

loop_
_geom_torsion_atom_site_label_1
_geom_torsion_atom_site_label_2
_geom_torsion_atom_site_label_3
_geom_torsion_atom_site_label_4
_geom_torsion
N1 Cu1 Cu2 N5 178.6(6)
N2 Cu1 Cu2 N5 94.4(3)
N3 Cu1 Cu2 N5 -99.7(3)
Cl1 Cu1 Cu2 N5 -1.4(2)
N1 Cu1 Cu2 N6 -89.0(6)
N2 Cu1 Cu2 N6 -173.1(3)
N3 Cu1 Cu2 N6 -7.2(3)
Cl1 Cu1 Cu2 N6 91.1(2)
N1 Cu1 Cu2 N4 86.0(6)
N2 Cu1 Cu2 N4 1.9(3)
N3 Cu1 Cu2 N4 167.7(3)
Cl1 Cu1 Cu2 N4 -94.0(2)
N1 Cu1 Cu2 Cl2 -0.9(6)
N2 Cu1 Cu2 Cl2 -85.0(2)
N3 Cu1 Cu2 Cl2 80.87(19)
Cl1 Cu1 Cu2 Cl2 179.15(14)
N1 Cu1 Cu2 Cl1 180.0(6)
N2 Cu1 Cu2 Cl1 95.8(2)
N3 Cu1 Cu2 Cl1 -98.3(2)
N1 Cu1 Cl1 Cu2 -180(69)
N2 Cu1 Cl1 Cu2 -88.7(2)
N3 Cu1 Cl1 Cu2 85.8(2)
N5 Cu2 Cl1 Cu1 178.7(2)
N6 Cu2 Cl1 Cu1 -96.8(2)
N4 Cu2 Cl1 Cu1 93.8(2)
Cl2 Cu2 Cl1 Cu1 -0.83(13)
N5 Cu2 N4 C20 -140.1(6)
N6 Cu2 N4 C20 142.9(5)
Cl2 Cu2 N4 C20 45.1(5)
Cl1 Cu2 N4 C20 -52.8(6)
Cu1 Cu2 N4 C20 -29.8(6)
N5 Cu2 N4 C1 -13.8(5)
N6 Cu2 N4 C1 -90.8(6)
Cl2 Cu2 N4 C1 171.4(5)
Cl1 Cu2 N4 C1 73.5(5)
Cu1 Cu2 N4 C1 96.5(5)
N5 Cu2 N4 C28 102.0(5)
N6 Cu2 N4 C28 25.0(7)
Cl2 Cu2 N4 C28 -72.7(5)
Cl1 Cu2 N4 C28 -170.6(4)
Cu1 Cu2 N4 C28 -147.6(4)
N6 Cu2 N5 C3 8.4(5)
N4 Cu2 N5 C3 -132.4(5)
Cl2 Cu2 N5 C3 -67(2)
Cl1 Cu2 N5 C3 117.9(5)
Cu1 Cu2 N5 C3 118.4(4)
N6 Cu2 N5 C2 127.0(5)
N4 Cu2 N5 C2 -13.9(5)
Cl2 Cu2 N5 C2 52(2)
Cl1 Cu2 N5 C2 -123.6(5)
Cu1 Cu2 N5 C2 -123.1(4)
N6 Cu2 N5 C27 -114.5(6)
N4 Cu2 N5 C27 104.6(6)
Cl2 Cu2 N5 C27 170.1(17)
Cl1 Cu2 N5 C27 -5.1(6)
Cu1 Cu2 N5 C27 -4.6(6)
N5 Cu2 N6 C4 19.6(4)
N4 Cu2 N6 C4 96.8(5)
Cl2 Cu2 N6 C4 -166.0(4)
Cl1 Cu2 N6 C4 -67.6(4)
Cu1 Cu2 N6 C4 -90.6(4)
N5 Cu2 N6 C6 145.1(6)
N4 Cu2 N6 C6 -137.8(5)
Cl2 Cu2 N6 C6 -40.5(5)
Cl1 Cu2 N6 C6 57.8(5)
Cu1 Cu2 N6 C6 34.8(6)
N5 Cu2 N6 C5 -95.8(5)
N4 Cu2 N6 C5 -18.7(7)
Cl2 Cu2 N6 C5 78.6(5)
Cl1 Cu2 N6 C5 176.9(4)
Cu1 Cu2 N6 C5 153.9(4)
N1 Cu1 N3 C10 -2.1(6)
N2 Cu1 N3 C10 -26.5(11)
Cl1 Cu1 N3 C10 168.7(5)
Cu2 Cu1 N3 C10 -164.5(5)
N1 Cu1 N3 C9 178.9(6)
N2 Cu1 N3 C9 154.4(7)
Cl1 Cu1 N3 C9 -10.3(6)
Cu2 Cu1 N3 C9 16.5(6)
N2 Cu1 N1 C11 172.3(6)
N3 Cu1 N1 C11 1.0(6)
Cl1 Cu1 N1 C11 -94.9(13)
Cu2 Cu1 N1 C11 85.3(8)
N2 Cu1 N1 C12 -7.3(6)
N3 Cu1 N1 C12 -178.6(6)
Cl1 Cu1 N1 C12 85.6(14)
Cu2 Cu1 N1 C12 -94.3(8)
N1 Cu1 N2 C13 13.6(6)
N3 Cu1 N2 C13 38.1(11)
Cl1 Cu1 N2 C13 -157.2(6)
Cu2 Cu1 N2 C13 175.9(6)
N1 Cu1 N2 C14 -178.0(6)
N3 Cu1 N2 C14 -153.5(7)
Cl1 Cu1 N2 C14 11.2(6)
Cu2 Cu1 N2 C14 -15.7(6)
C20 N4 C1 C2 172.8(6)
C28 N4 C1 C2 -71.4(8)
Cu2 N4 C1 C2 39.8(7)
C3 N5 C2 C1 156.0(7)
C27 N5 C2 C1 -83.5(8)
Cu2 N5 C2 C1 40.3(7)
N4 C1 C2 N5 -56.2(9)
C2 N5 C3 C4 -150.1(7)
C27 N5 C3 C4 90.8(8)
Cu2 N5 C3 C4 -35.7(7)
C6 N6 C4 C3 -177.1(6)
C5 N6 C4 C3 66.4(8)
Cu2 N6 C4 C3 -44.8(7)
N5 C3 C4 N6 56.0(8)
C4 N6 C6 C7 57.4(9)
C5 N6 C6 C7 176.6(7)
Cu2 N6 C6 C7 -65.0(8)
N6 C6 C7 C8 77.8(9)
N6 C6 C7 C26 -104.0(8)
C26 C7 C8 C9 3.8(11)
C6 C7 C8 C9 -177.9(7)
C7 C8 C9 C24 -3.9(11)
C7 C8 C9 N3 171.8(7)
C10 N3 C9 C8 137.2(8)
Cu1 N3 C9 C8 -43.8(9)
C10 N3 C9 C24 -47.3(11)
Cu1 N3 C9 C24 131.7(7)
C9 N3 C10 O1 -1.9(13)
Cu1 N3 C10 O1 179.0(7)
C9 N3 C10 C11 -178.3(7)
Cu1 N3 C10 C11 2.7(8)
C12 N1 C11 C23 0.8(12)
Cu1 N1 C11 C23 -178.7(6)
C12 N1 C11 C10 179.7(7)
Cu1 N1 C11 C10 0.2(9)
O1 C10 C11 N1 -178.6(7)
N3 C10 C11 N1 -1.9(10)
O1 C10 C11 C23 0.2(13)
N3 C10 C11 C23 176.9(8)
C11 N1 C12 C21 -0.8(12)
Cu1 N1 C12 C21 178.7(6)
C11 N1 C12 C13 -179.0(7)
Cu1 N1 C12 C13 0.5(9)
C14 N2 C13 O2 -1.9(14)
Cu1 N2 C13 O2 166.7(8)
C14 N2 C13 C12 175.1(7)
Cu1 N2 C13 C12 -16.4(8)
N1 C12 C13 O2 -172.2(8)
C21 C12 C13 O2 9.7(14)
N1 C12 C13 N2 10.5(10)
C21 C12 C13 N2 -167.6(8)
C13 N2 C14 C15 -146.6(8)
Cu1 N2 C14 C15 45.6(9)
C13 N2 C14 C19 36.8(12)
Cu1 N2 C14 C19 -130.9(7)
C19 C14 C15 C16 5.1(12)
N2 C14 C15 C16 -171.7(7)
C14 C15 C16 C17 -3.9(12)
C14 C15 C16 C20 178.5(7)
C15 C16 C17 C18 -0.3(12)
C20 C16 C17 C18 177.3(8)
C16 C17 C18 C19 3.1(14)
C17 C18 C19 C14 -1.8(14)
C15 C14 C19 C18 -2.2(12)
N2 C14 C19 C18 174.3(8)
C1 N4 C20 C16 -59.7(8)
C28 N4 C20 C16 -178.8(7)
Cu2 N4 C20 C16 64.1(8)
C15 C16 C20 N4 -83.1(9)
C17 C16 C20 N4 99.4(9)
N1 C12 C21 C22 -0.4(12)
C13 C12 C21 C22 177.5(8)
C12 C21 C22 C23 1.5(12)
N1 C11 C23 C22 0.3(12)
C10 C11 C23 C22 -178.5(8)
C21 C22 C23 C11 -1.4(12)
C8 C9 C24 C25 0.6(12)
N3 C9 C24 C25 -174.9(7)
C9 C24 C25 C26 2.9(13)
C24 C25 C26 C7 -3.0(12)
C8 C7 C26 C25 -0.3(11)
C6 C7 C26 C25 -178.6(7)
